data_2212350
loop_
_publ_author_name
'He, Hong-Shan'

_publ_section_title
;{Tris[2-(2-pyridylmethyleneamino-\k^2^<i>N</i>,<i>N</i>')ethyl]amine}cadmium(II)
 bis(perchlorate)
;
_journal_coeditor_code SA2029
_journal_issue 2
_journal_name_full 'Acta Crystallographica Section E'
_journal_page_first m346
_journal_page_last m347
_journal_paper_doi 10.1107/S1600536806056261
_journal_volume 63
_journal_year 2007
_chemical_formula_iupac '[Cd (C24 H27 N7)] (Cl O4)2'
_chemical_formula_moiety 'C24 H27 Cd N7 2+, 2(Cl O4 -)'
_chemical_formula_sum 'C24 H27 Cd Cl2 N7 O8'
_chemical_formula_weight 724.83
_chemical_name_systematic
;
{Tris[2-(2-pyridylmethyleneamino-\k^2^N,N')ethyl]amine}cadmium(II)
bis(perchlorate)
;
_space_group_IT_number 15
_symmetry_cell_setting monoclinic
_symmetry_space_group_name_Hall '-C 2yc'
_symmetry_space_group_name_H-M 'C 1 2/c 1'
_atom_sites_solution_hydrogens geom
_atom_sites_solution_primary direct
_atom_sites_solution_secondary difmap
_cell_angle_alpha 90.00
_cell_angle_beta 101.1400(10)
_cell_angle_gamma 90.00
_cell_formula_units_Z 8
_cell_length_a 28.4372(3)
_cell_length_b 10.89770(10)
_cell_length_c 19.6203(2)
_cell_measurement_reflns_used 44848
_cell_measurement_temperature 293(2)
_cell_measurement_theta_max 28.35
_cell_measurement_theta_min 1.46
_cell_volume 5965.77(11)
_computing_cell_refinement 'SAINT-Plus (Bruker, 1998)'
_computing_data_collection 'SMART (Bruker, 1998)'
_computing_data_reduction SAINT-Plus
_computing_molecular_graphics 'Ortep3 for Windows (Farrugia, 1997)'
_computing_publication_material 'WinGx (Farrugia, 1999)'
_computing_structure_refinement 'SHELXL97 (Sheldrick, 1997)'
_computing_structure_solution 'SHELXS97 (Sheldrick, 1997)'
_diffrn_ambient_temperature 293(2)
_diffrn_measured_fraction_theta_full 1.000
_diffrn_measured_fraction_theta_max 1.000
_diffrn_measurement_device_type 'Bruker SMART 1K CCD diffractometer'
_diffrn_measurement_method '\f and \w scans'
_diffrn_radiation_monochromator graphite
_diffrn_radiation_source 'fine-focus sealed tube'
_diffrn_radiation_type MoK\a
_diffrn_radiation_wavelength 0.71073
_diffrn_reflns_av_R_equivalents 0.0281
_diffrn_reflns_av_sigmaI/netI 0.0127
_diffrn_reflns_limit_h_max 34
_diffrn_reflns_limit_h_min -34
_diffrn_reflns_limit_k_max 13
_diffrn_reflns_limit_k_min -13
_diffrn_reflns_limit_l_max 24
_diffrn_reflns_limit_l_min -24
_diffrn_reflns_number 66248
_diffrn_reflns_theta_full 26.00
_diffrn_reflns_theta_max 26.00
_diffrn_reflns_theta_min 1.46
_diffrn_standards_number 0
_exptl_absorpt_coefficient_mu 0.969
_exptl_absorpt_correction_T_max 0.8298
_exptl_absorpt_correction_T_min 0.7598
_exptl_absorpt_correction_type multi-scan
_exptl_absorpt_process_details '(SADABS; Sheldrick, 2002)'
_exptl_crystal_colour yellow
_exptl_crystal_density_diffrn 1.614
_exptl_crystal_density_method 'not measured'
_exptl_crystal_description prism
_exptl_crystal_F_000 2928
_exptl_crystal_size_max 0.30
_exptl_crystal_size_mid 0.20
_exptl_crystal_size_min 0.20
_refine_diff_density_max 1.052
_refine_diff_density_min -0.471
_refine_ls_extinction_coef 0.00032(7)
_refine_ls_extinction_expression Fc^*^=kFc[1+0.001xFc^2^\l^3^/sin(2\q)]^-1/4^
_refine_ls_extinction_method SHELXL97
_refine_ls_goodness_of_fit_ref 1.023
_refine_ls_hydrogen_treatment constr
_refine_ls_matrix_type full
_refine_ls_number_parameters 384
_refine_ls_number_reflns 5866
_refine_ls_number_restraints 0
_refine_ls_restrained_S_all 1.023
_refine_ls_R_factor_all 0.0449
_refine_ls_R_factor_gt 0.0362
_refine_ls_shift/su_max 0.001
_refine_ls_shift/su_mean 0.000
_refine_ls_structure_factor_coef Fsqd
_refine_ls_weighting_details 'calc w=1/[\s^2^(Fo^2^)+(0.0656P)^2^+9.6103P] where P=(Fo^2^+2Fc^2^)/3'
_refine_ls_weighting_scheme calc
_refine_ls_wR_factor_gt 0.1059
_refine_ls_wR_factor_ref 0.1131
_reflns_number_gt 4911
_reflns_number_total 5866
_reflns_threshold_expression I>2\s(I)
_cod_data_source_file sa2029.cif
_cod_data_source_block I
_cod_original_cell_volume 5965.77(10)
_cod_original_sg_symbol_H-M C2/c
_cod_database_code 2212350
_cod_database_fobs_code 2212350

loop_
_symmetry_equiv_pos_as_xyz
'x, y, z'
'-x, y, -z+1/2'
'x+1/2, y+1/2, z'
'-x+1/2, y+1/2, -z+1/2'
'-x, -y, -z'
'x, -y, z-1/2'
'-x+1/2, -y+1/2, -z'
'x+1/2, -y+1/2, z-1/2'

loop_
_atom_site_type_symbol
_atom_site_label
_atom_site_fract_x
_atom_site_fract_y
_atom_site_fract_z
_atom_site_U_iso_or_equiv
_atom_site_adp_type
_atom_site_calc_flag
_atom_site_refinement_flags
_atom_site_occupancy
Cd Cd1 0.135523(8) 0.17651(2) 0.231879(12) 0.05316(12) Uani d . 1
N N1 0.08713(12) 0.2007(3) 0.09207(16) 0.0682(8) Uani d . 1
N N2 0.10936(12) 0.3723(3) 0.20165(17) 0.0666(8) Uani d . 1
N N3 0.10991(11) 0.2765(3) 0.32978(17) 0.0674(8) Uani d . 1
N N4 0.17905(12) 0.1054(3) 0.15214(16) 0.0684(8) Uani d . 1
N N5 0.21878(11) 0.2077(3) 0.27679(18) 0.0663(8) Uani d . 1
N N6 0.06456(10) 0.0673(3) 0.20539(14) 0.0574(7) Uani d . 1
N N7 0.14175(10) -0.0127(3) 0.30027(14) 0.0557(6) Uani d . 1
C C1 0.07342(19) 0.3314(4) 0.0827(3) 0.0849(13) Uani d . 1
H H1A 0.0414 0.3423 0.0920 0.102 Uiso calc R 1
H H1B 0.0728 0.3549 0.0349 0.102 Uiso calc R 1
C C2 0.10748(18) 0.4130(4) 0.1299(2) 0.0844(12) Uani d . 1
H H2A 0.1391 0.4082 0.1185 0.101 Uiso calc R 1
H H2B 0.0967 0.4975 0.1246 0.101 Uiso calc R 1
C C3 0.08982(15) 0.4322(4) 0.2431(2) 0.0763(11) Uani d . 1
H H3 0.0762 0.5081 0.2295 0.092 Uiso calc R 1
C C4 0.08788(14) 0.3855(4) 0.3125(2) 0.0703(10) Uani d . 1
C C5 0.06428(16) 0.4473(5) 0.3569(3) 0.0885(14) Uani d . 1
H H5 0.0491 0.5215 0.3435 0.106 Uiso calc R 1
C C6 0.06322(19) 0.3987(6) 0.4213(3) 0.0990(17) Uani d . 1
H H6 0.0471 0.4392 0.4516 0.119 Uiso calc R 1
C C7 0.08577(18) 0.2919(6) 0.4397(2) 0.0913(15) Uani d . 1
H H7 0.0861 0.2583 0.4834 0.110 Uiso calc R 1
C C8 0.10862(16) 0.2320(5) 0.3922(2) 0.0816(12) Uani d . 1
H H8 0.1236 0.1574 0.4050 0.098 Uiso calc R 1
C C9 0.12135(19) 0.1646(4) 0.0494(2) 0.0835(13) Uani d . 1
H H9A 0.1404 0.2352 0.0417 0.100 Uiso calc R 1
H H9B 0.1042 0.1365 0.0046 0.100 Uiso calc R 1
C C10 0.15447(17) 0.0624(5) 0.0840(2) 0.0838(12) Uani d . 1
H H10A 0.1359 -0.0105 0.0891 0.101 Uiso calc R 1
H H10B 0.1777 0.0419 0.0556 0.101 Uiso calc R 1
C C11 0.22319(16) 0.1103(4) 0.1683(2) 0.0812(12) Uani d . 1
H H11 0.2416 0.0819 0.1373 0.097 Uiso calc R 1
C C12 0.24722(15) 0.1604(4) 0.2362(3) 0.0746(11) Uani d . 1
C C13 0.29665(18) 0.1597(6) 0.2572(4) 0.1070(19) Uani d . 1
H H13 0.3160 0.1260 0.2289 0.128 Uiso calc R 1
C C14 0.3164(2) 0.2090(6) 0.3201(4) 0.122(2) Uani d . 1
H H14 0.3495 0.2102 0.3347 0.147 Uiso calc R 1
C C15 0.2871(2) 0.2574(5) 0.3623(3) 0.1097(19) Uani d . 1
H H15 0.3001 0.2907 0.4055 0.132 Uiso calc R 1
C C16 0.23849(16) 0.2547(4) 0.3384(2) 0.0813(12) Uani d . 1
H H16 0.2185 0.2869 0.3663 0.098 Uiso calc R 1
C C17 0.04555(15) 0.1195(4) 0.0834(2) 0.0753(11) Uani d . 1
H H17A 0.0546 0.0387 0.0698 0.090 Uiso calc R 1
H H17B 0.0208 0.1508 0.0465 0.090 Uiso calc R 1
C C18 0.02572(14) 0.1089(4) 0.1494(2) 0.0733(10) Uani d . 1
H H18A 0.0137 0.1879 0.1612 0.088 Uiso calc R 1
H H18B -0.0005 0.0506 0.1429 0.088 Uiso calc R 1
C C19 0.06223(12) -0.0354(3) 0.23402(16) 0.0563(8) Uani d . 1
H H19 0.0348 -0.0830 0.2214 0.068 Uiso calc R 1
C C20 0.10201(12) -0.0813(3) 0.28701(15) 0.0521(7) Uani d . 1
C C21 0.09784(15) -0.1907(3) 0.32072(19) 0.0656(9) Uani d . 1
H H21 0.0700 -0.2374 0.3097 0.079 Uiso calc R 1
C C22 0.13565(16) -0.2295(4) 0.37114(19) 0.0755(11) Uani d . 1
H H22 0.1335 -0.3023 0.3951 0.091 Uiso calc R 1
C C23 0.17613(17) -0.1601(4) 0.3854(2) 0.0740(11) Uani d . 1
H H23 0.2020 -0.1844 0.4193 0.089 Uiso calc R 1
C C24 0.17823(14) -0.0533(4) 0.34878(19) 0.0672(9) Uani d . 1
H H24 0.2062 -0.0071 0.3581 0.081 Uiso calc R 1
Cl Cl1 0.02407(3) 0.72427(9) 0.10928(4) 0.0645(2) Uani d . 1
O O1 0.01584(14) 0.6230(3) 0.06281(18) 0.1061(11) Uani d . 1
O O2 -0.01174(14) 0.8141(4) 0.0905(2) 0.1129(13) Uani d . 1
O O3 0.06875(12) 0.7784(4) 0.1072(2) 0.1192(13) Uani d . 1
O O4 0.02221(18) 0.6850(3) 0.17787(17) 0.1150(14) Uani d . 1
Cl Cl2 0.20737(4) 0.50163(11) 0.48813(6) 0.0853(3) Uani d . 1
O O5 0.18870(17) 0.4950(5) 0.4147(2) 0.1374(15) Uani d . 1
O O6 0.2513(2) 0.4376(6) 0.5043(3) 0.175(2) Uani d . 1
O O7 0.2207(3) 0.6205(6) 0.4989(5) 0.253(5) Uani d . 1
O O8 0.1750(3) 0.4689(11) 0.5213(4) 0.283(5) Uani d . 1

loop_
_atom_site_aniso_label
_atom_site_aniso_U_11
_atom_site_aniso_U_22
_atom_site_aniso_U_33
_atom_site_aniso_U_12
_atom_site_aniso_U_13
_atom_site_aniso_U_23
Cd1 0.05070(17) 0.05560(17) 0.05454(17) 0.00379(10) 0.01355(11) 0.00087(10)
N1 0.074(2) 0.072(2) 0.0556(16) 0.0085(16) 0.0067(15) 0.0132(14)
N2 0.0678(19) 0.0576(17) 0.075(2) 0.0033(15) 0.0150(16) 0.0065(16)
N3 0.0658(18) 0.0721(19) 0.0672(19) -0.0003(16) 0.0198(15) -0.0134(16)
N4 0.068(2) 0.077(2) 0.0642(18) 0.0140(16) 0.0228(15) 0.0037(15)
N5 0.0540(17) 0.0682(18) 0.076(2) -0.0056(14) 0.0116(15) 0.0058(16)
N6 0.0482(14) 0.0705(18) 0.0515(14) 0.0038(13) 0.0049(11) 0.0049(14)
N7 0.0565(15) 0.0574(16) 0.0514(14) -0.0022(13) 0.0058(12) 0.0033(12)
C1 0.093(3) 0.078(3) 0.079(3) 0.013(2) 0.003(2) 0.026(2)
C2 0.094(3) 0.068(2) 0.091(3) 0.009(2) 0.019(2) 0.024(2)
C3 0.070(2) 0.056(2) 0.104(3) 0.0054(18) 0.019(2) -0.002(2)
C4 0.060(2) 0.064(2) 0.088(3) -0.0067(18) 0.0189(19) -0.023(2)
C5 0.072(3) 0.081(3) 0.118(4) -0.006(2) 0.035(3) -0.040(3)
C6 0.086(3) 0.115(4) 0.106(4) -0.025(3) 0.042(3) -0.054(3)
C7 0.092(3) 0.118(4) 0.071(3) -0.024(3) 0.032(2) -0.030(3)
C8 0.085(3) 0.099(3) 0.064(2) -0.009(2) 0.022(2) -0.017(2)
C9 0.103(3) 0.098(3) 0.051(2) 0.005(2) 0.017(2) 0.006(2)
C10 0.089(3) 0.105(3) 0.061(2) 0.013(3) 0.024(2) -0.012(2)
C11 0.071(3) 0.097(3) 0.082(3) 0.018(2) 0.032(2) 0.007(2)
C12 0.053(2) 0.078(3) 0.094(3) 0.0036(18) 0.019(2) 0.022(2)
C13 0.055(3) 0.123(4) 0.144(5) 0.009(3) 0.023(3) 0.034(4)
C14 0.059(3) 0.125(5) 0.167(7) -0.015(3) -0.017(4) 0.045(5)
C15 0.094(4) 0.091(4) 0.126(5) -0.030(3) -0.024(3) 0.025(3)
C16 0.076(3) 0.073(3) 0.089(3) -0.016(2) 0.002(2) 0.001(2)
C17 0.074(2) 0.085(3) 0.058(2) 0.003(2) -0.0084(18) 0.010(2)
C18 0.057(2) 0.084(3) 0.072(2) 0.0043(19) -0.0050(17) 0.012(2)
C19 0.0506(17) 0.070(2) 0.0500(17) -0.0032(15) 0.0136(14) -0.0008(16)
C20 0.0568(18) 0.0597(19) 0.0414(15) -0.0011(15) 0.0132(13) 0.0013(14)
C21 0.076(2) 0.069(2) 0.0530(19) -0.0139(18) 0.0152(17) 0.0054(16)
C22 0.100(3) 0.069(2) 0.055(2) -0.001(2) 0.011(2) 0.0165(18)
C23 0.088(3) 0.073(2) 0.054(2) 0.007(2) -0.0033(19) 0.0073(17)
C24 0.067(2) 0.068(2) 0.060(2) -0.0027(18) -0.0025(17) 0.0050(17)
Cl1 0.0633(5) 0.0739(5) 0.0529(4) 0.0041(4) 0.0026(4) 0.0025(4)
O1 0.128(3) 0.102(2) 0.083(2) -0.018(2) 0.008(2) -0.0288(19)
O2 0.091(2) 0.142(3) 0.102(3) 0.039(2) 0.009(2) 0.018(2)
O3 0.072(2) 0.153(3) 0.137(3) -0.022(2) 0.031(2) -0.041(3)
O4 0.185(4) 0.093(2) 0.0591(18) -0.002(2) 0.003(2) 0.0148(15)
Cl2 0.0879(7) 0.0834(7) 0.0866(7) -0.0051(6) 0.0221(6) 0.0142(6)
O5 0.132(3) 0.176(4) 0.102(3) -0.002(3) 0.017(2) 0.005(3)
O6 0.162(5) 0.201(6) 0.152(4) 0.064(5) 0.010(3) 0.010(4)
O7 0.261(8) 0.121(4) 0.305(9) -0.035(5) -0.128(7) -0.010(5)
O8 0.221(8) 0.472(15) 0.189(6) -0.073(9) 0.124(6) 0.013(8)

loop_
_atom_type_symbol
_atom_type_description
_atom_type_scat_dispersion_real
_atom_type_scat_dispersion_imag
_atom_type_scat_source
C C 0.0033 0.0016 'International Tables Vol C Tables 4.2.6.8 and 6.1.1.4'
H H 0.0000 0.0000 'International Tables Vol C Tables 4.2.6.8 and 6.1.1.4'
N N 0.0061 0.0033 'International Tables Vol C Tables 4.2.6.8 and 6.1.1.4'
O O 0.0106 0.0060 'International Tables Vol C Tables 4.2.6.8 and 6.1.1.4'
Cd Cd -0.8075 1.2024 'International Tables Vol C Tables 4.2.6.8 and 6.1.1.4'
Cl Cl 0.1484 0.1585 'International Tables Vol C Tables 4.2.6.8 and 6.1.1.4'

loop_
_geom_angle_atom_site_label_1
_geom_angle_atom_site_label_2
_geom_angle_atom_site_label_3
_geom_angle
N2 Cd1 N4 109.00(12)
N2 Cd1 N6 101.24(11)
N4 Cd1 N6 103.52(11)
N2 Cd1 N5 102.21(11)
N4 Cd1 N5 70.99(12)
N6 Cd1 N5 156.41(11)
N2 Cd1 N3 69.97(12)
N4 Cd1 N3 164.70(12)
N6 Cd1 N3 91.53(10)
N5 Cd1 N3 94.10(11)
N2 Cd1 N7 155.31(11)
N4 Cd1 N7 95.59(11)
N6 Cd1 N7 69.95(9)
N5 Cd1 N7 87.48(10)
N3 Cd1 N7 86.90(11)
C9 N1 C17 112.7(4)
C9 N1 C1 112.2(4)
C17 N1 C1 112.4(4)
C3 N2 C2 121.8(4)
C3 N2 Cd1 118.5(3)
C2 N2 Cd1 118.5(3)
C3 N2 N3 61.6(3)
C2 N2 N3 174.7(3)
Cd1 N2 N3 57.42(10)
C8 N3 C4 117.3(4)
C8 N3 Cd1 129.1(3)
C4 N3 Cd1 112.9(3)
C8 N3 N2 177.8(3)
C4 N3 N2 60.8(2)
Cd1 N3 N2 52.61(9)
C11 N4 C10 122.1(4)
C11 N4 Cd1 117.6(3)
C10 N4 Cd1 120.2(3)
C11 N4 N5 61.8(3)
C10 N4 N5 173.8(3)
Cd1 N4 N5 55.83(10)
C16 N5 C12 119.3(4)
C16 N5 Cd1 127.1(3)
C12 N5 Cd1 113.3(3)
C16 N5 N4 178.5(3)
C12 N5 N4 60.3(2)
Cd1 N5 N4 53.17(9)
C19 N6 C18 120.7(3)
C19 N6 Cd1 118.4(2)
C18 N6 Cd1 120.3(2)
C19 N6 N7 61.1(2)
C18 N6 N7 174.7(2)
Cd1 N6 N7 57.33(8)
C20 N7 C24 117.6(3)
C20 N7 Cd1 113.3(2)
C24 N7 Cd1 129.1(2)
C20 N7 N6 60.56(18)
C24 N7 N6 177.3(3)
Cd1 N7 N6 52.72(8)
N1 C1 C2 111.8(4)
N1 C1 H1A 109.2
C2 C1 H1A 109.2
N1 C1 H1B 109.2
C2 C1 H1B 109.2
H1A C1 H1B 107.9
N2 C2 C1 108.3(4)
N2 C2 H2A 110.0
C1 C2 H2A 110.0
N2 C2 H2B 110.0
C1 C2 H2B 110.0
H2A C2 H2B 108.4
N2 C3 C4 121.6(4)
N2 C3 H3 119.2
C4 C3 H3 119.2
N3 C4 C5 122.0(4)
N3 C4 C3 116.0(3)
C5 C4 C3 122.0(4)
C4 C5 C6 119.6(5)
C4 C5 H5 120.2
C6 C5 H5 120.2
C7 C6 C5 119.1(4)
C7 C6 H6 120.4
C5 C6 H6 120.4
C6 C7 C8 118.9(5)
C6 C7 H7 120.5
C8 C7 H7 120.5
N3 C8 C7 123.1(5)
N3 C8 H8 118.5
C7 C8 H8 118.5
N1 C9 C10 111.3(3)
N1 C9 H9A 109.4
C10 C9 H9A 109.4
N1 C9 H9B 109.4
C10 C9 H9B 109.4
H9A C9 H9B 108.0
N4 C10 C9 108.5(4)
N4 C10 H10A 110.0
C9 C10 H10A 110.0
N4 C10 H10B 110.0
C9 C10 H10B 110.0
H10A C10 H10B 108.4
N4 C11 C12 121.2(4)
N4 C11 H11 119.4
C12 C11 H11 119.4
N5 C12 C13 121.2(5)
N5 C12 C11 116.7(4)
C13 C12 C11 122.1(5)
C14 C13 C12 119.0(6)
C14 C13 H13 120.5
C12 C13 H13 120.5
C13 C14 C15 120.0(5)
C13 C14 H14 120.0
C15 C14 H14 120.0
C16 C15 C14 118.0(6)
C16 C15 H15 121.0
C14 C15 H15 121.0
N5 C16 C15 122.5(5)
N5 C16 H16 118.7
C15 C16 H16 118.7
N1 C17 C18 112.0(3)
N1 C17 H17A 109.2
C18 C17 H17A 109.2
N1 C17 H17B 109.2
C18 C17 H17B 109.2
H17A C17 H17B 107.9
N6 C18 C17 108.2(3)
N6 C18 H18A 110.1
C17 C18 H18A 110.1
N6 C18 H18B 110.1
C17 C18 H18B 110.1
H18A C18 H18B 108.4
N6 C19 C20 121.2(3)
N6 C19 H19 119.4
C20 C19 H19 119.4
N7 C20 C21 122.5(3)
N7 C20 C19 117.0(3)
C21 C20 C19 120.5(3)
C20 C21 C22 118.8(4)
C20 C21 H21 120.6
C22 C21 H21 120.6
C23 C22 C21 119.2(4)
C23 C22 H22 120.4
C21 C22 H22 120.4
C22 C23 C24 119.0(4)
C22 C23 H23 120.5
C24 C23 H23 120.5
N7 C24 C23 123.0(4)
N7 C24 H24 118.5
C23 C24 H24 118.5
O3 Cl1 O2 108.2(3)
O3 Cl1 O1 110.1(2)
O2 Cl1 O1 110.5(2)
O3 Cl1 O4 110.6(3)
O2 Cl1 O4 107.4(3)
O1 Cl1 O4 110.0(2)
O8 Cl2 O7 113.2(7)
O8 Cl2 O6 116.2(6)
O7 Cl2 O6 103.2(5)
O8 Cl2 O5 109.5(4)
O7 Cl2 O5 104.0(4)
O6 Cl2 O5 109.8(3)

loop_
_geom_bond_atom_site_label_1
_geom_bond_atom_site_label_2
_geom_bond_distance
Cd1 N2 2.300(3)
Cd1 N4 2.308(3)
Cd1 N6 2.314(3)
Cd1 N5 2.386(3)
Cd1 N3 2.439(3)
Cd1 N7 2.448(3)
N1 C9 1.455(6)
N1 C17 1.460(5)
N1 C1 1.479(5)
N2 C3 1.253(5)
N2 C2 1.466(5)
N2 N3 2.719(5)
N3 C8 1.324(5)
N3 C4 1.355(5)
N4 C11 1.235(5)
N4 C10 1.461(5)
N4 N5 2.726(5)
N5 C16 1.333(5)
N5 C12 1.342(6)
N6 C19 1.259(4)
N6 C18 1.472(4)
N6 N7 2.732(4)
N7 C20 1.338(4)
N7 C24 1.340(4)
C1 C2 1.497(7)
C1 H1A 0.9700
C1 H1B 0.9700
C2 H2A 0.9700
C2 H2B 0.9700
C3 C4 1.465(6)
C3 H3 0.9300
C4 C5 1.374(6)
C5 C6 1.375(8)
C5 H5 0.9300
C6 C7 1.345(8)
C6 H6 0.9300
C7 C8 1.397(6)
C7 H7 0.9300
C8 H8 0.9300
C9 C10 1.530(6)
C9 H9A 0.9700
C9 H9B 0.9700
C10 H10A 0.9700
C10 H10B 0.9700
C11 C12 1.479(7)
C11 H11 0.9300
C12 C13 1.386(7)
C13 C14 1.363(10)
C13 H13 0.9300
C14 C15 1.387(10)
C14 H14 0.9300
C15 C16 1.372(7)
C15 H15 0.9300
C16 H16 0.9300
C17 C18 1.512(6)
C17 H17A 0.9700
C17 H17B 0.9700
C18 H18A 0.9700
C18 H18B 0.9700
C19 C20 1.469(5)
C19 H19 0.9300
C20 C21 1.379(5)
C21 C22 1.379(6)
C21 H21 0.9300
C22 C23 1.361(6)
C22 H22 0.9300
C23 C24 1.374(5)
C23 H23 0.9300
C24 H24 0.9300
Cl1 O3 1.409(4)
Cl1 O2 1.410(3)
Cl1 O1 1.422(3)
Cl1 O4 1.423(3)
Cl2 O8 1.277(6)
Cl2 O7 1.355(6)
Cl2 O6 1.413(5)
Cl2 O5 1.438(4)

loop_
_geom_torsion_atom_site_label_1
_geom_torsion_atom_site_label_2
_geom_torsion_atom_site_label_3
_geom_torsion_atom_site_label_4
_geom_torsion
N4 Cd1 N2 C3 -171.8(3)
N6 Cd1 N2 C3 79.5(3)
N5 Cd1 N2 C3 -97.9(3)
N3 Cd1 N2 C3 -8.0(3)
N7 Cd1 N2 C3 13.4(5)
N4 Cd1 N2 C2 20.1(3)
N6 Cd1 N2 C2 -88.6(3)
N5 Cd1 N2 C2 94.0(3)
N3 Cd1 N2 C2 -176.1(3)
N7 Cd1 N2 C2 -154.7(3)
N4 Cd1 N2 N3 -163.80(12)
N6 Cd1 N2 N3 87.51(11)
N5 Cd1 N2 N3 -89.94(12)
N7 Cd1 N2 N3 21.4(3)
N2 Cd1 N3 C8 178.2(4)
N4 Cd1 N3 C8 -92.9(6)
N6 Cd1 N3 C8 76.8(4)
N5 Cd1 N3 C8 -80.2(4)
N7 Cd1 N3 C8 7.0(4)
N2 Cd1 N3 C4 8.7(2)
N4 Cd1 N3 C4 97.6(5)
N6 Cd1 N3 C4 -92.7(3)
N5 Cd1 N3 C4 110.2(3)
N7 Cd1 N3 C4 -162.5(3)
N4 Cd1 N3 N2 88.9(4)
N6 Cd1 N3 N2 -101.41(11)
N5 Cd1 N3 N2 101.51(12)
N7 Cd1 N3 N2 -171.24(11)
C3 N2 N3 C4 1.2(3)
Cd1 N2 N3 C4 -170.8(3)
C3 N2 N3 Cd1 172.0(3)
N2 Cd1 N4 C11 99.5(3)
N6 Cd1 N4 C11 -153.4(3)
N5 Cd1 N4 C11 2.7(3)
N3 Cd1 N4 C11 16.0(7)
N7 Cd1 N4 C11 -82.7(3)
N2 Cd1 N4 C10 -77.6(3)
N6 Cd1 N4 C10 29.6(3)
N5 Cd1 N4 C10 -174.3(3)
N3 Cd1 N4 C10 -161.0(4)
N7 Cd1 N4 C10 100.3(3)
N2 Cd1 N4 N5 96.78(12)
N6 Cd1 N4 N5 -156.08(11)
N3 Cd1 N4 N5 13.3(5)
N7 Cd1 N4 N5 -85.39(11)
N2 Cd1 N5 C16 75.8(3)
N4 Cd1 N5 C16 -178.1(4)
N6 Cd1 N5 C16 -98.0(4)
N3 Cd1 N5 C16 5.4(3)
N7 Cd1 N5 C16 -81.3(3)
N2 Cd1 N5 C12 -111.0(3)
N4 Cd1 N5 C12 -4.8(3)
N6 Cd1 N5 C12 75.3(4)
N3 Cd1 N5 C12 178.7(3)
N7 Cd1 N5 C12 92.0(3)
N2 Cd1 N5 N4 -106.13(13)
N6 Cd1 N5 N4 80.1(3)
N3 Cd1 N5 N4 -176.50(12)
N7 Cd1 N5 N4 96.79(11)
C11 N4 N5 C12 -2.4(3)
Cd1 N4 N5 C12 174.9(3)
C11 N4 N5 Cd1 -177.3(3)
N2 Cd1 N6 C19 -158.8(3)
N4 Cd1 N6 C19 88.3(3)
N5 Cd1 N6 C19 14.9(4)
N3 Cd1 N6 C19 -88.9(3)
N7 Cd1 N6 C19 -2.8(2)
N2 Cd1 N6 C18 29.6(3)
N4 Cd1 N6 C18 -83.3(3)
N5 Cd1 N6 C18 -156.7(3)
N3 Cd1 N6 C18 99.5(3)
N7 Cd1 N6 C18 -174.4(3)
N2 Cd1 N6 N7 -156.01(11)
N4 Cd1 N6 N7 91.08(11)
N5 Cd1 N6 N7 17.7(3)
N3 Cd1 N6 N7 -86.14(11)
N2 Cd1 N7 C20 73.4(3)
N4 Cd1 N7 C20 -101.7(2)
N6 Cd1 N7 C20 0.6(2)
N5 Cd1 N7 C20 -172.3(2)
N3 Cd1 N7 C20 93.4(2)
N2 Cd1 N7 C24 -104.9(4)
N4 Cd1 N7 C24 80.0(3)
N6 Cd1 N7 C24 -177.6(3)
N5 Cd1 N7 C24 9.4(3)
N3 Cd1 N7 C24 -84.8(3)
N2 Cd1 N7 N6 72.7(3)
N4 Cd1 N7 N6 -102.37(12)
N5 Cd1 N7 N6 -172.99(12)
N3 Cd1 N7 N6 92.76(11)
C19 N6 N7 C20 -2.1(3)
Cd1 N6 N7 C20 -179.3(2)
C19 N6 N7 Cd1 177.2(2)
C9 N1 C1 C2 -86.7(5)
C17 N1 C1 C2 145.0(4)
C3 N2 C2 C1 -106.6(5)
Cd1 N2 C2 C1 61.1(4)
N1 C1 C2 N2 -56.5(5)
C2 N2 C3 C4 174.1(4)
Cd1 N2 C3 C4 6.5(5)
N3 N2 C3 C4 -1.2(3)
C8 N3 C4 C5 -1.2(6)
Cd1 N3 C4 C5 169.7(3)
N2 N3 C4 C5 177.6(4)
C8 N3 C4 C3 -179.8(4)
Cd1 N3 C4 C3 -8.9(4)
N2 N3 C4 C3 -1.0(3)
N2 C3 C4 N3 2.3(6)
N2 C3 C4 C5 -176.4(4)
N3 C4 C5 C6 0.8(6)
C3 C4 C5 C6 179.4(4)
C4 C5 C6 C7 0.6(7)
C5 C6 C7 C8 -1.5(7)
C4 N3 C8 C7 0.1(6)
Cd1 N3 C8 C7 -169.0(3)
C6 C7 C8 N3 1.2(7)
C17 N1 C9 C10 -82.3(4)
C1 N1 C9 C10 149.6(4)
C11 N4 C10 C9 -121.7(5)
Cd1 N4 C10 C9 55.2(5)
N1 C9 C10 N4 -57.6(5)
C10 N4 C11 C12 176.7(4)
Cd1 N4 C11 C12 -0.3(6)
N5 N4 C11 C12 2.2(3)
C16 N5 C12 C13 0.0(6)
Cd1 N5 C12 C13 -173.8(4)
N4 N5 C12 C13 -178.3(5)
C16 N5 C12 C11 -179.7(4)
Cd1 N5 C12 C11 6.4(4)
N4 N5 C12 C11 2.0(3)
N4 C11 C12 N5 -4.4(6)
N4 C11 C12 C13 175.9(5)
N5 C12 C13 C14 -0.6(8)
C11 C12 C13 C14 179.1(5)
C12 C13 C14 C15 0.9(9)
C13 C14 C15 C16 -0.6(9)
C12 N5 C16 C15 0.3(6)
Cd1 N5 C16 C15 173.2(3)
C14 C15 C16 N5 0.0(8)
C9 N1 C17 C18 148.4(3)
C1 N1 C17 C18 -83.6(4)
C19 N6 C18 C17 -115.4(4)
Cd1 N6 C18 C17 56.0(4)
N1 C17 C18 N6 -56.1(5)
C18 N6 C19 C20 176.2(3)
Cd1 N6 C19 C20 4.7(4)
N7 N6 C19 C20 2.0(2)
C24 N7 C20 C21 -0.6(5)
Cd1 N7 C20 C21 -179.0(3)
N6 N7 C20 C21 -178.5(4)
C24 N7 C20 C19 179.7(3)
Cd1 N7 C20 C19 1.2(4)
N6 N7 C20 C19 1.8(2)
N6 C19 C20 N7 -4.0(5)
N6 C19 C20 C21 176.3(3)
N7 C20 C21 C22 1.5(6)
C19 C20 C21 C22 -178.7(3)
C20 C21 C22 C23 -1.0(6)
C21 C22 C23 C24 -0.3(7)
C20 N7 C24 C23 -0.8(6)
Cd1 N7 C24 C23 177.4(3)
C22 C23 C24 N7 1.3(7)
